data_4133221
loop_
_publ_author_name
'Chu, Jiaxiang'
'Carroll, Timothy G.'
'Wu, Guang'
'Telser, Joshua'
'Dobrovetsky, Roman'
'M\'enard, Gabriel'

_publ_section_title
;
 Probing Hydrogen Atom Transfer at a Phosphorus(V) Oxide Bond Using a
 &quot;Bulky Hydrogen Atom&quot; Surrogate: Analogies to PCET.
;
_journal_issue 45
_journal_name_full 'Journal of the American Chemical Society'
_journal_page_first 15375
_journal_page_last 15383
_journal_paper_doi 10.1021/jacs.8b09063
_journal_volume 140
_journal_year 2018
_chemical_formula_sum 'C51 H39 F10 N O P Si V'
_chemical_formula_weight 1023.86
_space_group_crystal_system triclinic
_space_group_IT_number 2
_space_group_name_Hall '-P 1'
_space_group_name_H-M_alt 'P -1'
_atom_sites_solution_hydrogens geom
_audit_creation_method SHELXL-2014/7
_cell_angle_alpha 86.349(4)
_cell_angle_beta 83.120(4)
_cell_angle_gamma 64.869(4)
_cell_formula_units_Z 2
_cell_length_a 11.123(2)
_cell_length_b 11.304(2)
_cell_length_c 20.103(4)
_cell_measurement_reflns_used 2141
_cell_measurement_temperature 99(2)
_cell_measurement_theta_max 29.00
_cell_measurement_theta_min 1.05
_cell_volume 2271.7(7)
_computing_structure_refinement 'SHELXL-2014/7 (Sheldrick, 2014)'
_diffrn_ambient_temperature 99(2)
_diffrn_measured_fraction_theta_full 0.982
_diffrn_measured_fraction_theta_max 0.959
_diffrn_measurement_device_type 'Bruker APEX II'
_diffrn_radiation_type MoK\a
_diffrn_radiation_wavelength 0.71073
_diffrn_reflns_av_R_equivalents 0.0262
_diffrn_reflns_av_unetI/netI 0.0666
_diffrn_reflns_Laue_measured_fraction_full 0.982
_diffrn_reflns_Laue_measured_fraction_max 0.959
_diffrn_reflns_limit_h_max 13
_diffrn_reflns_limit_h_min -14
_diffrn_reflns_limit_k_max 14
_diffrn_reflns_limit_k_min -11
_diffrn_reflns_limit_l_max 25
_diffrn_reflns_limit_l_min -23
_diffrn_reflns_number 14224
_diffrn_reflns_point_group_measured_fraction_full 0.982
_diffrn_reflns_point_group_measured_fraction_max 0.959
_diffrn_reflns_theta_full 25.242
_diffrn_reflns_theta_max 27.268
_diffrn_reflns_theta_min 1.990
_exptl_absorpt_coefficient_mu 0.366
_exptl_absorpt_correction_T_max 0.7455
_exptl_absorpt_correction_T_min 0.7071
_exptl_absorpt_correction_type multi-scan
_exptl_absorpt_process_details sadabs
_exptl_crystal_colour dark_red
_exptl_crystal_density_diffrn 1.497
_exptl_crystal_description block
_exptl_crystal_F_000 1046
_exptl_crystal_size_max 0.200
_exptl_crystal_size_mid 0.200
_exptl_crystal_size_min 0.150
_refine_diff_density_max 0.433
_refine_diff_density_min -0.367
_refine_diff_density_rms 0.068
_refine_ls_extinction_method none
_refine_ls_goodness_of_fit_ref 1.008
_refine_ls_hydrogen_treatment constr
_refine_ls_matrix_type full
_refine_ls_number_parameters 625
_refine_ls_number_reflns 9784
_refine_ls_number_restraints 0
_refine_ls_restrained_S_all 1.008
_refine_ls_R_factor_all 0.0776
_refine_ls_R_factor_gt 0.0460
_refine_ls_shift/su_max 0.001
_refine_ls_shift/su_mean 0.000
_refine_ls_structure_factor_coef Fsqd
_refine_ls_weighting_details 'w=1/[\s^2^(Fo^2^)+(0.0384P)^2^+0.6845P] where P=(Fo^2^+2Fc^2^)/3'
_refine_ls_weighting_scheme calc
_refine_ls_wR_factor_gt 0.0894
_refine_ls_wR_factor_ref 0.1016
_reflns_Friedel_coverage 0.000
_reflns_number_gt 6933
_reflns_number_total 9784
_reflns_threshold_expression 'I > 2\s(I)'
_cod_data_source_file ja8b09063_si_008.cif
_cod_data_source_block final_a
_cod_original_cell_volume 2271.7(8)
_cod_original_formula_sum 'C51 H39 F10 N1 O P Si V'
_cod_database_code 4133221
_shelx_shelxl_version_number 2014/7
_shelx_space_group_comment
;
The symmetry employed for this shelxl refinement is uniquely defined
by the following loop, which should always be used as a source of
symmetry information in preference to the above space-group names.
They are only intended as comments.
;
_shelx_estimated_absorpt_t_min 0.930
_shelx_estimated_absorpt_t_max 0.947

loop_
_space_group_symop_operation_xyz
'x, y, z'
'-x, -y, -z'

loop_
_atom_site_label
_atom_site_type_symbol
_atom_site_fract_x
_atom_site_fract_y
_atom_site_fract_z
_atom_site_U_iso_or_equiv
_atom_site_adp_type
_atom_site_occupancy
_atom_site_site_symmetry_order
_atom_site_calc_flag
_atom_site_refinement_flags_posn
_atom_site_refinement_flags_adp
V1 V 0.38633(4) 0.40001(4) 0.21715(2) 0.01405(10) Uani 1 1 d . .
P1 P 0.23830(6) 0.59713(6) 0.34015(3) 0.01402(14) Uani 1 1 d . .
Si03 Si 0.26949(7) 0.45449(7) 0.47621(3) 0.01729(16) Uani 1 1 d . .
F6 F 0.14664(15) 0.83885(14) 0.25481(7) 0.0250(3) Uani 1 1 d . .
F1 F 0.51109(14) 0.61535(14) 0.33753(7) 0.0238(3) Uani 1 1 d . .
F10 F -0.01132(15) 0.53487(14) 0.35604(7) 0.0237(3) Uani 1 1 d . .
F5 F 0.05639(14) 0.83367(14) 0.42231(7) 0.0241(3) Uani 1 1 d . .
F3 F 0.36294(16) 1.00239(14) 0.45491(7) 0.0290(4) Uani 1 1 d . .
F2 F 0.56025(15) 0.79942(15) 0.38824(7) 0.0288(4) Uani 1 1 d . .
F4 F 0.11016(15) 1.02002(14) 0.47070(7) 0.0278(4) Uani 1 1 d . .
F7 F -0.08290(16) 0.96321(14) 0.19831(8) 0.0302(4) Uani 1 1 d . .
F8 F -0.27379(15) 0.87230(14) 0.21833(8) 0.0305(4) Uani 1 1 d . .
F9 F -0.23346(15) 0.65550(16) 0.29778(8) 0.0320(4) Uani 1 1 d . .
O1 O 0.20467(17) 0.52707(15) 0.40449(8) 0.0174(4) Uani 1 1 d . .
N4 N 0.5253(2) 0.39602(18) 0.15132(9) 0.0158(4) Uani 1 1 d . .
N2 N 0.4577(2) 0.23757(19) 0.26412(10) 0.0162(4) Uani 1 1 d . .
N3 N 0.2352(2) 0.43956(19) 0.16834(10) 0.0166(4) Uani 1 1 d . .
N1 N 0.3436(2) 0.51874(19) 0.28412(9) 0.0154(4) Uani 1 1 d . .
C43 C 0.0760(2) 0.6850(2) 0.30928(11) 0.0148(5) Uani 1 1 d . .
C48 C -0.0248(2) 0.6421(2) 0.31851(11) 0.0171(5) Uani 1 1 d . .
C19 C 0.5723(2) 0.1898(2) 0.29865(11) 0.0156(5) Uani 1 1 d . .
C31 C 0.1833(2) 0.5578(2) 0.13007(12) 0.0172(5) Uani 1 1 d . .
C41 C 0.2081(3) 0.9187(2) 0.43810(12) 0.0188(5) Uani 1 1 d . .
C37 C 0.2795(2) 0.7197(2) 0.37481(11) 0.0153(5) Uani 1 1 d . .
C7 C 0.5921(2) 0.4785(2) 0.13943(12) 0.0163(5) Uani 1 1 d . .
C13 C 0.3669(2) 0.1774(2) 0.27766(12) 0.0164(5) Uani 1 1 d . .
C42 C 0.1821(2) 0.8238(2) 0.41169(12) 0.0179(5) Uani 1 1 d . .
C38 C 0.4073(2) 0.7150(2) 0.36819(12) 0.0170(5) Uani 1 1 d . .
C1 C 0.5564(3) 0.2953(2) 0.10327(12) 0.0186(5) Uani 1 1 d . .
C44 C 0.0525(2) 0.7931(2) 0.26695(12) 0.0177(5) Uani 1 1 d . .
C40 C 0.3354(3) 0.9111(2) 0.42947(12) 0.0196(6) Uani 1 1 d . .
C39 C 0.4354(3) 0.8082(2) 0.39489(12) 0.0193(5) Uani 1 1 d . .
C47 C -0.1407(3) 0.7033(3) 0.28817(12) 0.0216(6) Uani 1 1 d . .
C24 C 0.6573(2) 0.2528(2) 0.29131(12) 0.0190(5) Uani 1 1 d . .
H24 H 0.6385 0.3266 0.2621 0.023 Uiso 1 1 calc R U
C25 C 0.1691(3) 0.3558(2) 0.16215(12) 0.0201(6) Uani 1 1 d . .
C16 C 0.1755(3) 0.0782(2) 0.29603(13) 0.0230(6) Uani 1 1 d . .
H16 H 0.1093 0.0451 0.3016 0.028 Uiso 1 1 calc R U
C8 C 0.5583(3) 0.5838(2) 0.18160(12) 0.0199(6) Uani 1 1 d . .
H8 H 0.4901 0.5993 0.2177 0.024 Uiso 1 1 calc R U
C18 C 0.2522(3) 0.2370(2) 0.32106(12) 0.0203(6) Uani 1 1 d . .
H18 H 0.2393 0.3120 0.3450 0.024 Uiso 1 1 calc R U
C20 C 0.6039(3) 0.0809(2) 0.34244(12) 0.0207(6) Uani 1 1 d . .
H20 H 0.5482 0.0358 0.3483 0.025 Uiso 1 1 calc R U
C12 C 0.6939(3) 0.4571(3) 0.08745(13) 0.0231(6) Uani 1 1 d . .
H12 H 0.7195 0.3857 0.0583 0.028 Uiso 1 1 calc R U
C15 C 0.2911(3) 0.0163(3) 0.25413(13) 0.0263(6) Uani 1 1 d . .
H15 H 0.3050 -0.0604 0.2315 0.032 Uiso 1 1 calc R U
C23 C 0.7690(3) 0.2088(3) 0.32620(12) 0.0234(6) Uani 1 1 d . .
H23 H 0.8260 0.2526 0.3203 0.028 Uiso 1 1 calc R U
C45 C -0.0641(3) 0.8575(2) 0.23720(13) 0.0215(6) Uani 1 1 d . .
C32 C 0.0815(3) 0.5861(3) 0.08892(13) 0.0245(6) Uani 1 1 d . .
H32 H 0.0437 0.5256 0.0863 0.029 Uiso 1 1 calc R U
C50 C 0.1984(3) 0.3346(3) 0.49940(13) 0.0256(6) Uani 1 1 d . .
H50A H 0.1008 0.3795 0.5035 0.038 Uiso 1 1 calc R U
H50B H 0.2279 0.2926 0.5423 0.038 Uiso 1 1 calc R U
H50C H 0.2289 0.2682 0.4647 0.038 Uiso 1 1 calc R U
C9 C 0.6222(3) 0.6655(3) 0.17175(13) 0.0237(6) Uani 1 1 d . .
H9 H 0.5968 0.7373 0.2007 0.028 Uiso 1 1 calc R U
C51 C 0.4531(3) 0.3784(3) 0.45757(13) 0.0260(6) Uani 1 1 d . .
H51A H 0.4798 0.3017 0.4295 0.039 Uiso 1 1 calc R U
H51B H 0.4946 0.3515 0.4996 0.039 Uiso 1 1 calc R U
H51C H 0.4821 0.4417 0.4337 0.039 Uiso 1 1 calc R U
C46 C -0.1605(3) 0.8116(2) 0.24766(13) 0.0225(6) Uani 1 1 d . .
C17 C 0.1563(3) 0.1881(3) 0.32980(13) 0.0256(6) Uani 1 1 d . .
H17 H 0.0773 0.2303 0.3591 0.031 Uiso 1 1 calc R U
C2 C 0.6359(3) 0.1664(3) 0.11770(13) 0.0307(7) Uani 1 1 d . .
H2 H 0.6765 0.1439 0.1584 0.037 Uiso 1 1 calc R U
C14 C 0.3873(3) 0.0652(3) 0.24471(13) 0.0259(6) Uani 1 1 d . .
H14 H 0.4668 0.0220 0.2159 0.031 Uiso 1 1 calc R U
C10 C 0.7230(3) 0.6442(3) 0.12020(14) 0.0279(6) Uani 1 1 d . .
H10 H 0.7672 0.7004 0.1138 0.033 Uiso 1 1 calc R U
C11 C 0.7583(3) 0.5402(3) 0.07822(13) 0.0281(6) Uani 1 1 d . .
H11 H 0.8273 0.5249 0.0426 0.034 Uiso 1 1 calc R U
C34 C 0.0869(3) 0.7923(3) 0.05467(13) 0.0301(7) Uani 1 1 d . .
H34 H 0.0541 0.8714 0.0293 0.036 Uiso 1 1 calc R U
C36 C 0.2350(3) 0.6503(2) 0.13215(13) 0.0240(6) Uani 1 1 d . .
H36 H 0.3044 0.6336 0.1596 0.029 Uiso 1 1 calc R U
C21 C 0.7158(3) 0.0388(2) 0.37719(13) 0.0255(6) Uani 1 1 d . .
H21 H 0.7354 -0.0346 0.4067 0.031 Uiso 1 1 calc R U
C22 C 0.7989(3) 0.1023(3) 0.36938(12) 0.0249(6) Uani 1 1 d . .
H22 H 0.8754 0.0732 0.3933 0.030 Uiso 1 1 calc R U
C35 C 0.1876(3) 0.7657(3) 0.09513(14) 0.0280(6) Uani 1 1 d . .
H35 H 0.2246 0.8270 0.0976 0.034 Uiso 1 1 calc R U
C26 C 0.0442(3) 0.3846(3) 0.19481(13) 0.0322(7) Uani 1 1 d . .
H26 H 0.0057 0.4547 0.2255 0.039 Uiso 1 1 calc R U
C6 C 0.5009(3) 0.3273(3) 0.04303(13) 0.0324(7) Uani 1 1 d . .
H6 H 0.4472 0.4161 0.0326 0.039 Uiso 1 1 calc R U
C33 C 0.0349(3) 0.7020(3) 0.05180(14) 0.0328(7) Uani 1 1 d . .
H33 H -0.0340 0.7192 0.0239 0.039 Uiso 1 1 calc R U
C49 C 0.2122(3) 0.5828(3) 0.54013(12) 0.0260(6) Uani 1 1 d . .
H49A H 0.2541 0.6430 0.5280 0.039 Uiso 1 1 calc R U
H49B H 0.2372 0.5423 0.5839 0.039 Uiso 1 1 calc R U
H49C H 0.1149 0.6311 0.5423 0.039 Uiso 1 1 calc R U
C30 C 0.2257(3) 0.2512(3) 0.11921(17) 0.0391(8) Uani 1 1 d . .
H30 H 0.3126 0.2285 0.0968 0.047 Uiso 1 1 calc R U
C5 C 0.5227(3) 0.2319(4) -0.00187(15) 0.0451(9) Uani 1 1 d . .
H5 H 0.4857 0.2550 -0.0435 0.054 Uiso 1 1 calc R U
C27 C -0.0265(4) 0.3132(4) 0.18374(15) 0.0436(9) Uani 1 1 d . .
H27 H -0.1135 0.3356 0.2060 0.052 Uiso 1 1 calc R U
C4 C 0.5979(4) 0.1034(3) 0.01343(16) 0.0468(9) Uani 1 1 d . .
H4 H 0.6099 0.0372 -0.0169 0.056 Uiso 1 1 calc R U
C28 C 0.0292(4) 0.2105(3) 0.14080(17) 0.0450(9) Uani 1 1 d . .
H28 H -0.0185 0.1611 0.1331 0.054 Uiso 1 1 calc R U
C3 C 0.6566(4) 0.0696(3) 0.07290(16) 0.0483(10) Uani 1 1 d . .
H3 H 0.7107 -0.0194 0.0829 0.058 Uiso 1 1 calc R U
C29 C 0.1544(4) 0.1795(3) 0.1090(2) 0.0563(11) Uani 1 1 d . .
H29 H 0.1934 0.1076 0.0794 0.068 Uiso 1 1 calc R U

loop_
_atom_site_aniso_label
_atom_site_aniso_U_11
_atom_site_aniso_U_22
_atom_site_aniso_U_33
_atom_site_aniso_U_23
_atom_site_aniso_U_13
_atom_site_aniso_U_12
V1 0.0125(2) 0.0139(2) 0.0145(2) 0.00062(16) -0.00220(16) -0.00429(17)
P1 0.0127(3) 0.0144(3) 0.0146(3) 0.0011(2) -0.0033(2) -0.0050(3)
Si03 0.0180(4) 0.0190(4) 0.0134(3) 0.0013(3) -0.0024(3) -0.0064(3)
F6 0.0254(9) 0.0236(8) 0.0331(9) 0.0083(6) -0.0113(7) -0.0163(7)
F1 0.0135(8) 0.0266(8) 0.0298(8) -0.0089(6) -0.0007(6) -0.0061(6)
F10 0.0240(9) 0.0287(9) 0.0233(8) 0.0076(6) -0.0045(6) -0.0163(7)
F5 0.0163(8) 0.0247(8) 0.0294(8) -0.0087(6) 0.0016(6) -0.0068(6)
F3 0.0378(10) 0.0266(9) 0.0308(9) -0.0044(7) -0.0060(7) -0.0202(8)
F2 0.0220(9) 0.0371(9) 0.0348(9) -0.0037(7) -0.0048(7) -0.0185(7)
F4 0.0289(9) 0.0202(8) 0.0314(9) -0.0101(6) 0.0018(7) -0.0074(7)
F7 0.0336(10) 0.0188(8) 0.0382(9) 0.0106(7) -0.0181(7) -0.0088(7)
F8 0.0192(9) 0.0304(9) 0.0388(9) -0.0011(7) -0.0164(7) -0.0038(7)
F9 0.0183(9) 0.0461(10) 0.0374(9) 0.0026(7) -0.0046(7) -0.0190(8)
O1 0.0187(10) 0.0174(9) 0.0163(9) 0.0020(7) -0.0034(7) -0.0077(7)
N4 0.0171(11) 0.0135(11) 0.0157(10) 0.0006(8) -0.0029(8) -0.0052(9)
N2 0.0148(11) 0.0162(11) 0.0182(11) 0.0021(8) -0.0041(8) -0.0067(9)
N3 0.0166(11) 0.0167(11) 0.0174(11) 0.0021(8) -0.0042(8) -0.0077(9)
N1 0.0139(11) 0.0163(11) 0.0178(10) 0.0009(8) -0.0035(8) -0.0076(9)
C43 0.0129(12) 0.0148(12) 0.0143(12) -0.0020(9) -0.0043(9) -0.0026(10)
C48 0.0180(14) 0.0180(13) 0.0145(12) -0.0007(10) -0.0002(10) -0.0070(11)
C19 0.0148(13) 0.0168(13) 0.0121(12) -0.0024(9) -0.0014(9) -0.0033(10)
C31 0.0135(13) 0.0204(13) 0.0140(12) 0.0001(10) 0.0022(9) -0.0045(10)
C41 0.0220(14) 0.0145(13) 0.0165(13) -0.0016(10) -0.0013(10) -0.0044(11)
C37 0.0157(13) 0.0154(13) 0.0156(12) 0.0038(9) -0.0045(10) -0.0070(10)
C7 0.0142(13) 0.0177(13) 0.0160(12) 0.0050(10) -0.0044(10) -0.0058(10)
C13 0.0176(13) 0.0149(13) 0.0174(12) 0.0044(10) -0.0039(10) -0.0076(10)
C42 0.0163(13) 0.0198(14) 0.0164(12) 0.0010(10) -0.0028(10) -0.0063(11)
C38 0.0179(13) 0.0154(13) 0.0160(12) 0.0021(10) -0.0046(10) -0.0049(10)
C1 0.0176(14) 0.0220(14) 0.0152(12) -0.0027(10) 0.0033(10) -0.0083(11)
C44 0.0162(13) 0.0174(13) 0.0205(13) -0.0021(10) -0.0040(10) -0.0073(11)
C40 0.0323(16) 0.0181(13) 0.0155(12) 0.0045(10) -0.0091(11) -0.0162(12)
C39 0.0175(14) 0.0256(14) 0.0190(13) 0.0035(10) -0.0052(10) -0.0127(11)
C47 0.0142(13) 0.0305(15) 0.0216(13) -0.0041(11) -0.0002(10) -0.0107(12)
C24 0.0180(14) 0.0202(14) 0.0169(13) 0.0023(10) -0.0042(10) -0.0060(11)
C25 0.0251(15) 0.0204(14) 0.0187(13) 0.0052(10) -0.0112(11) -0.0118(12)
C16 0.0222(15) 0.0237(15) 0.0279(15) 0.0085(11) -0.0073(11) -0.0143(12)
C8 0.0179(14) 0.0229(14) 0.0197(13) 0.0022(10) -0.0019(10) -0.0097(11)
C18 0.0237(15) 0.0184(14) 0.0199(13) 0.0006(10) -0.0004(11) -0.0104(11)
C20 0.0222(15) 0.0171(13) 0.0209(13) -0.0006(10) -0.0019(11) -0.0066(11)
C12 0.0181(14) 0.0255(15) 0.0244(14) -0.0008(11) -0.0002(11) -0.0082(12)
C15 0.0310(17) 0.0225(15) 0.0305(15) -0.0029(11) -0.0010(12) -0.0163(13)
C23 0.0215(15) 0.0303(15) 0.0215(14) -0.0003(11) -0.0042(11) -0.0134(12)
C45 0.0236(15) 0.0139(13) 0.0244(14) 0.0004(10) -0.0072(11) -0.0042(11)
C32 0.0222(15) 0.0299(16) 0.0228(14) 0.0049(11) -0.0046(11) -0.0124(12)
C50 0.0317(17) 0.0250(15) 0.0212(14) 0.0060(11) -0.0062(12) -0.0131(13)
C9 0.0258(15) 0.0272(15) 0.0227(14) -0.0008(11) -0.0049(11) -0.0147(12)
C51 0.0238(15) 0.0265(15) 0.0216(14) 0.0031(11) -0.0048(11) -0.0046(12)
C46 0.0145(14) 0.0234(15) 0.0236(14) -0.0048(11) -0.0071(11) -0.0004(11)
C17 0.0200(15) 0.0248(15) 0.0286(15) 0.0018(11) 0.0044(11) -0.0083(12)
C2 0.0399(18) 0.0211(15) 0.0200(14) 0.0001(11) 0.0011(12) -0.0032(13)
C14 0.0236(15) 0.0230(15) 0.0309(15) -0.0045(12) 0.0032(12) -0.0107(12)
C10 0.0244(16) 0.0350(17) 0.0320(16) 0.0047(13) -0.0040(12) -0.0204(13)
C11 0.0221(15) 0.0403(18) 0.0257(15) 0.0007(12) 0.0030(12) -0.0182(13)
C34 0.0274(16) 0.0267(16) 0.0268(15) 0.0110(12) -0.0004(12) -0.0046(13)
C36 0.0227(15) 0.0206(14) 0.0259(14) 0.0021(11) -0.0059(11) -0.0058(12)
C21 0.0265(16) 0.0197(14) 0.0243(14) 0.0034(11) -0.0074(12) -0.0032(12)
C22 0.0208(15) 0.0286(16) 0.0197(14) -0.0013(11) -0.0075(11) -0.0035(12)
C35 0.0271(16) 0.0209(15) 0.0334(16) 0.0045(11) -0.0010(12) -0.0089(12)
C26 0.0422(19) 0.0505(19) 0.0188(14) 0.0001(13) -0.0019(12) -0.0344(16)
C6 0.0284(17) 0.0383(18) 0.0203(14) -0.0078(12) -0.0045(12) -0.0028(13)
C33 0.0280(17) 0.0406(18) 0.0274(16) 0.0115(13) -0.0132(12) -0.0109(14)
C49 0.0274(16) 0.0326(16) 0.0193(14) -0.0040(11) -0.0006(11) -0.0137(13)
C30 0.0277(17) 0.0263(17) 0.062(2) -0.0128(15) -0.0154(15) -0.0054(13)
C5 0.0338(19) 0.067(2) 0.0282(17) -0.0188(16) -0.0062(14) -0.0123(17)
C27 0.057(2) 0.077(3) 0.0243(16) 0.0148(16) -0.0132(15) -0.054(2)
C4 0.063(3) 0.055(2) 0.0340(19) -0.0283(16) 0.0187(17) -0.038(2)
C28 0.065(3) 0.043(2) 0.051(2) 0.0212(16) -0.0411(19) -0.0400(19)
C3 0.077(3) 0.0231(17) 0.0333(19) -0.0067(14) 0.0184(17) -0.0156(17)
C29 0.052(2) 0.0243(18) 0.096(3) -0.0140(18) -0.040(2) -0.0087(16)

loop_
_atom_type_symbol
_atom_type_description
_atom_type_scat_dispersion_real
_atom_type_scat_dispersion_imag
_atom_type_scat_source
C C 0.0033 0.0016 'International Tables Vol C Tables 4.2.6.8 and 6.1.1.4'
N N 0.0061 0.0033 'International Tables Vol C Tables 4.2.6.8 and 6.1.1.4'
O O 0.0106 0.0060 'International Tables Vol C Tables 4.2.6.8 and 6.1.1.4'
Si Si 0.0817 0.0704 'International Tables Vol C Tables 4.2.6.8 and 6.1.1.4'
P P 0.1023 0.0942 'International Tables Vol C Tables 4.2.6.8 and 6.1.1.4'
V V 0.3005 0.5294 'International Tables Vol C Tables 4.2.6.8 and 6.1.1.4'
F F 0.0171 0.0103 'International Tables Vol C Tables 4.2.6.8 and 6.1.1.4'
H H 0.0000 0.0000 'International Tables Vol C Tables 4.2.6.8 and 6.1.1.4'

loop_
_geom_angle_atom_site_label_1
_geom_angle_atom_site_label_2
_geom_angle_atom_site_label_3
_geom_angle
N1 V1 N4 115.09(9)
N1 V1 N2 102.40(9)
N4 V1 N2 105.42(9)
N1 V1 N3 110.43(9)
N4 V1 N3 105.02(9)
N2 V1 N3 118.85(9)
N1 P1 O1 120.85(10)
N1 P1 C43 111.08(11)
O1 P1 C43 102.28(10)
N1 P1 C37 112.19(11)
O1 P1 C37 102.57(10)
C43 P1 C37 106.54(11)
O1 Si03 C51 107.17(10)
O1 Si03 C49 107.40(11)
C51 Si03 C49 112.40(13)
O1 Si03 C50 105.36(10)
C51 Si03 C50 113.33(13)
C49 Si03 C50 110.69(12)
P1 O1 Si03 140.37(12)
C7 N4 C1 117.2(2)
C7 N4 V1 131.63(16)
C1 N4 V1 110.91(15)
C19 N2 C13 118.12(19)
C19 N2 V1 126.23(16)
C13 N2 V1 113.85(15)
C31 N3 C25 113.5(2)
C31 N3 V1 120.17(16)
C25 N3 V1 126.25(15)
P1 N1 V1 145.90(13)
C48 C43 C44 115.6(2)
C48 C43 P1 123.72(18)
C44 C43 P1 120.19(19)
F10 C48 C47 116.7(2)
F10 C48 C43 121.2(2)
C47 C48 C43 122.0(2)
C24 C19 N2 119.9(2)
C24 C19 C20 117.8(2)
N2 C19 C20 122.3(2)
C36 C31 C32 117.3(2)
C36 C31 N3 120.2(2)
C32 C31 N3 122.6(2)
F4 C41 C40 119.7(2)
F4 C41 C42 120.8(2)
C40 C41 C42 119.5(2)
C38 C37 C42 115.5(2)
C38 C37 P1 123.57(18)
C42 C37 P1 120.88(19)
C12 C7 C8 118.1(2)
C12 C7 N4 122.3(2)
C8 C7 N4 119.5(2)
C18 C13 C14 119.4(2)
C18 C13 N2 119.4(2)
C14 C13 N2 121.1(2)
F5 C42 C41 117.6(2)
F5 C42 C37 119.5(2)
C41 C42 C37 122.9(2)
F1 C38 C39 116.4(2)
F1 C38 C37 121.2(2)
C39 C38 C37 122.3(2)
C2 C1 C6 119.4(2)
C2 C1 N4 120.9(2)
C6 C1 N4 119.5(2)
F6 C44 C45 117.8(2)
F6 C44 C43 118.9(2)
C45 C44 C43 123.2(2)
F3 C40 C41 120.4(2)
F3 C40 C39 120.0(2)
C41 C40 C39 119.6(2)
F2 C39 C40 119.3(2)
F2 C39 C38 120.6(2)
C40 C39 C38 120.1(2)
F9 C47 C46 120.5(2)
F9 C47 C48 119.3(2)
C46 C47 C48 120.2(2)
C23 C24 C19 120.6(2)
C23 C24 H24 119.7
C19 C24 H24 119.7
C26 C25 C30 118.9(3)
C26 C25 N3 120.6(2)
C30 C25 N3 120.4(3)
C17 C16 C15 119.7(2)
C17 C16 H16 120.1
C15 C16 H16 120.1
C9 C8 C7 121.1(2)
C9 C8 H8 119.5
C7 C8 H8 119.5
C17 C18 C13 120.5(2)
C17 C18 H18 119.8
C13 C18 H18 119.8
C21 C20 C19 120.7(2)
C21 C20 H20 119.7
C19 C20 H20 119.7
C11 C12 C7 120.3(2)
C11 C12 H12 119.9
C7 C12 H12 119.9
C16 C15 C14 120.6(3)
C16 C15 H15 119.7
C14 C15 H15 119.7
C22 C23 C24 121.2(2)
C22 C23 H23 119.4
C24 C23 H23 119.4
F7 C45 C46 120.3(2)
F7 C45 C44 120.7(2)
C46 C45 C44 119.1(2)
C33 C32 C31 120.7(3)
C33 C32 H32 119.7
C31 C32 H32 119.7
Si03 C50 H50A 109.5
Si03 C50 H50B 109.5
H50A C50 H50B 109.5
Si03 C50 H50C 109.5
H50A C50 H50C 109.5
H50B C50 H50C 109.5
C8 C9 C10 120.7(3)
C8 C9 H9 119.6
C10 C9 H9 119.6
Si03 C51 H51A 109.5
Si03 C51 H51B 109.5
H51A C51 H51B 109.5
Si03 C51 H51C 109.5
H51A C51 H51C 109.5
H51B C51 H51C 109.5
F8 C46 C45 119.7(2)
F8 C46 C47 120.4(2)
C45 C46 C47 119.8(2)
C16 C17 C18 120.0(3)
C16 C17 H17 120.0
C18 C17 H17 120.0
C1 C2 C3 120.1(3)
C1 C2 H2 119.9
C3 C2 H2 119.9
C13 C14 C15 119.7(3)
C13 C14 H14 120.2
C15 C14 H14 120.2
C11 C10 C9 119.1(2)
C11 C10 H10 120.5
C9 C10 H10 120.5
C10 C11 C12 120.8(3)
C10 C11 H11 119.6
C12 C11 H11 119.6
C33 C34 C35 118.8(2)
C33 C34 H34 120.6
C35 C34 H34 120.6
C35 C36 C31 121.6(3)
C35 C36 H36 119.2
C31 C36 H36 119.2
C22 C21 C20 120.8(2)
C22 C21 H21 119.6
C20 C21 H21 119.6
C21 C22 C23 118.9(2)
C21 C22 H22 120.6
C23 C22 H22 120.6
C34 C35 C36 120.4(3)
C34 C35 H35 119.8
C36 C35 H35 119.8
C25 C26 C27 121.2(3)
C25 C26 H26 119.4
C27 C26 H26 119.4
C5 C6 C1 120.6(3)
C5 C6 H6 119.7
C1 C6 H6 119.7
C34 C33 C32 121.2(3)
C34 C33 H33 119.4
C32 C33 H33 119.4
Si03 C49 H49A 109.5
Si03 C49 H49B 109.5
H49A C49 H49B 109.5
Si03 C49 H49C 109.5
H49A C49 H49C 109.5
H49B C49 H49C 109.5
C25 C30 C29 119.4(3)
C25 C30 H30 120.3
C29 C30 H30 120.3
C4 C5 C6 120.0(3)
C4 C5 H5 120.0
C6 C5 H5 120.0
C28 C27 C26 119.8(3)
C28 C27 H27 120.1
C26 C27 H27 120.1
C5 C4 C3 120.3(3)
C5 C4 H4 119.9
C3 C4 H4 119.9
C27 C28 C29 119.5(3)
C27 C28 H28 120.3
C29 C28 H28 120.3
C4 C3 C2 119.6(3)
C4 C3 H3 120.2
C2 C3 H3 120.2
C28 C29 C30 121.2(3)
C28 C29 H29 119.4
C30 C29 H29 119.4

loop_
_geom_bond_atom_site_label_1
_geom_bond_atom_site_label_2
_geom_bond_distance
V1 N1 1.837(2)
V1 N4 1.897(2)
V1 N2 1.9010(19)
V1 N3 1.921(2)
P1 N1 1.535(2)
P1 O1 1.5637(16)
P1 C43 1.816(2)
P1 C37 1.831(2)
Si03 O1 1.6935(17)
Si03 C51 1.848(3)
Si03 C49 1.848(3)
Si03 C50 1.849(3)
F6 C44 1.345(3)
F1 C38 1.340(3)
F10 C48 1.348(3)
F5 C42 1.346(3)
F3 C40 1.339(3)
F2 C39 1.340(3)
F4 C41 1.339(3)
F7 C45 1.338(3)
F8 C46 1.341(3)
F9 C47 1.344(3)
N4 C7 1.412(3)
N4 C1 1.441(3)
N2 C19 1.406(3)
N2 C13 1.433(3)
N3 C31 1.425(3)
N3 C25 1.442(3)
C43 C48 1.389(3)
C43 C44 1.391(3)
C48 C47 1.375(3)
C19 C24 1.396(3)
C19 C20 1.408(3)
C31 C36 1.395(4)
C31 C32 1.397(3)
C41 C40 1.372(4)
C41 C42 1.375(3)
C37 C38 1.390(3)
C37 C42 1.393(3)
C7 C12 1.396(3)
C7 C8 1.396(3)
C13 C18 1.386(3)
C13 C14 1.387(3)
C38 C39 1.374(3)
C1 C2 1.379(4)
C1 C6 1.383(4)
C44 C45 1.378(3)
C40 C39 1.375(4)
C47 C46 1.377(4)
C24 C23 1.386(3)
C24 H24 0.9500
C25 C26 1.375(4)
C25 C30 1.381(4)
C16 C17 1.377(4)
C16 C15 1.380(4)
C16 H16 0.9500
C8 C9 1.379(3)
C8 H8 0.9500
C18 C17 1.385(4)
C18 H18 0.9500
C20 C21 1.387(4)
C20 H20 0.9500
C12 C11 1.395(4)
C12 H12 0.9500
C15 C14 1.388(4)
C15 H15 0.9500
C23 C22 1.382(3)
C23 H23 0.9500
C45 C46 1.366(4)
C32 C33 1.390(4)
C32 H32 0.9500
C50 H50A 0.9800
C50 H50B 0.9800
C50 H50C 0.9800
C9 C10 1.383(4)
C9 H9 0.9500
C51 H51A 0.9800
C51 H51B 0.9800
C51 H51C 0.9800
C17 H17 0.9500
C2 C3 1.387(4)
C2 H2 0.9500
C14 H14 0.9500
C10 C11 1.380(4)
C10 H10 0.9500
C11 H11 0.9500
C34 C33 1.377(4)
C34 C35 1.381(4)
C34 H34 0.9500
C36 C35 1.386(3)
C36 H36 0.9500
C21 C22 1.382(4)
C21 H21 0.9500
C22 H22 0.9500
C35 H35 0.9500
C26 C27 1.388(4)
C26 H26 0.9500
C6 C5 1.373(4)
C6 H6 0.9500
C33 H33 0.9500
C49 H49A 0.9800
C49 H49B 0.9800
C49 H49C 0.9800
C30 C29 1.392(4)
C30 H30 0.9500
C5 C4 1.370(5)
C5 H5 0.9500
C27 C28 1.365(5)
C27 H27 0.9500
C4 C3 1.385(5)
C4 H4 0.9500
C28 C29 1.367(5)
C28 H28 0.9500
C3 H3 0.9500
C29 H29 0.9500
